data_7103171
loop_
_publ_author_name
'Conway, Ben'
'Graham, David V'
'Hevia, Eva'
'Kennedy, Alan R'
'Klett, Jan'
'Mulvey, Robert E'

_publ_section_title
;
 Structurally-defined potassium-mediated regioselective zincation of
 amino- and alkoxy-substituted pyridines.
;
_journal_issue 23
_journal_name_full 'Chemical communications (Cambridge, England)'
_journal_page_first 2638
_journal_page_last 2640
_journal_paper_doi 10.1039/b805606d
_journal_year 2008
_chemical_formula_sum 'C19 H39 K N4 O Zn'
_chemical_formula_weight 444.01
_chemical_name_systematic
;
?
;
_space_group_IT_number 33
_symmetry_cell_setting orthorhombic
_symmetry_space_group_name_Hall 'P 2c -2n'
_symmetry_space_group_name_H-M 'P n a 21'
_atom_sites_solution_hydrogens geom
_atom_sites_solution_primary direct
_atom_sites_solution_secondary difmap
_audit_creation_method SHELXL-97
_cell_angle_alpha 90.00
_cell_angle_beta 90.00
_cell_angle_gamma 90.00
_cell_formula_units_Z 4
_cell_length_a 19.3708(11)
_cell_length_b 7.6797(4)
_cell_length_c 16.2156(9)
_cell_measurement_reflns_used 3108
_cell_measurement_temperature 123(2)
_cell_measurement_theta_max 27.48
_cell_measurement_theta_min 1.00
_cell_volume 2412.3(2)
_computing_structure_refinement 'SHELXL-97 (Sheldrick, 1997)'
_diffrn_ambient_temperature 123(2)
_diffrn_measured_fraction_theta_full 0.997
_diffrn_measured_fraction_theta_max 0.997
_diffrn_measurement_device_type 'Nonius Kappa CCD'
_diffrn_measurement_method 'Omega and Phi scans'
_diffrn_radiation_monochromator graphite
_diffrn_radiation_source 'fine-focus sealed tube'
_diffrn_radiation_type MoK\a
_diffrn_radiation_wavelength 0.71073
_diffrn_reflns_av_R_equivalents 0.0000
_diffrn_reflns_av_sigmaI/netI 0.0803
_diffrn_reflns_limit_h_max 25
_diffrn_reflns_limit_h_min -24
_diffrn_reflns_limit_k_max 9
_diffrn_reflns_limit_k_min -9
_diffrn_reflns_limit_l_max 20
_diffrn_reflns_limit_l_min -20
_diffrn_reflns_number 5218
_diffrn_reflns_theta_full 27.49
_diffrn_reflns_theta_max 27.49
_diffrn_reflns_theta_min 2.10
_exptl_absorpt_coefficient_mu 1.204
_exptl_absorpt_correction_type none
_exptl_crystal_colour Orange
_exptl_crystal_density_diffrn 1.223
_exptl_crystal_density_method 'not measured'
_exptl_crystal_description Plate
_exptl_crystal_F_000 952
_exptl_crystal_size_max 0.2
_exptl_crystal_size_mid 0.2
_exptl_crystal_size_min 0.1
_refine_diff_density_max 0.496
_refine_diff_density_min -0.351
_refine_diff_density_rms 0.076
_refine_ls_abs_structure_details 'Flack H D (1983), Acta Cryst. A39, 876-881'
_refine_ls_abs_structure_Flack 0.460(18)
_refine_ls_extinction_method none
_refine_ls_goodness_of_fit_ref 1.050
_refine_ls_hydrogen_treatment constr
_refine_ls_matrix_type full
_refine_ls_number_parameters 244
_refine_ls_number_reflns 5218
_refine_ls_number_restraints 1
_refine_ls_restrained_S_all 1.050
_refine_ls_R_factor_all 0.0967
_refine_ls_R_factor_gt 0.0529
_refine_ls_shift/su_max 0.000
_refine_ls_shift/su_mean 0.000
_refine_ls_structure_factor_coef Fsqd
_refine_ls_weighting_details 'calc w=1/[\s^2^(Fo^2^)+(0.0302P)^2^+2.4261P] where P=(Fo^2^+2Fc^2^)/3'
_refine_ls_weighting_scheme calc
_refine_ls_wR_factor_gt 0.0884
_refine_ls_wR_factor_ref 0.1037
_reflns_number_gt 3704
_reflns_number_total 5218
_reflns_threshold_expression I>2\s(I)
_cod_data_source_file b805606d.txt
_cod_data_source_block dvg08rem015
_cod_depositor_comments
;
The following automatic conversions were performed:
'_symmetry_cell_setting' value 'Orthorhombic' changed to 'orthorhombic'
according to '/home/saulius/struct/CIF-dictionaries/cif_core.dic'
dictionary named 'cif_core.dic' version 2.4.1 from 2010-06-29.

Automatic conversion script
Id: cif_fix_enum 1527 2010-12-29 10:47:43Z saulius 
;
_cod_original_sg_symbol_H-M Pna21
_cod_database_code 7103171

loop_
_symmetry_equiv_pos_as_xyz
'x, y, z'
'-x, -y, z+1/2'
'-x+1/2, y+1/2, z+1/2'
'x+1/2, -y+1/2, z'

loop_
_atom_site_label
_atom_site_type_symbol
_atom_site_fract_x
_atom_site_fract_y
_atom_site_fract_z
_atom_site_U_iso_or_equiv
_atom_site_adp_type
_atom_site_occupancy
_atom_site_symmetry_multiplicity
_atom_site_calc_flag
_atom_site_refinement_flags
_atom_site_disorder_assembly
_atom_site_disorder_group
K1 K 0.77547(5) 0.44840(12) 0.54225(6) 0.0279(2) Uani 1 1 d . . .
Zn1 Zn 0.86851(2) 0.17573(6) 0.65894(4) 0.02740(13) Uani 1 1 d . . .
O1 O 0.70417(14) 0.2866(3) 0.6711(2) 0.0288(8) Uani 1 1 d . . .
N1 N 0.9115(2) 0.5021(5) 0.4701(3) 0.0407(11) Uani 1 1 d . . .
N2 N 0.8064(2) 0.2656(5) 0.3883(2) 0.0379(11) Uani 1 1 d . . .
N3 N 0.6684(2) 0.4343(6) 0.4189(3) 0.0399(11) Uani 1 1 d . . .
N4 N 0.7241(2) -0.2287(5) 0.5961(3) 0.0340(10) Uani 1 1 d . . .
C1 C 0.9696(3) 0.5220(9) 0.5278(4) 0.0661(19) Uani 1 1 d . . .
H1A H 1.0124 0.5402 0.4967 0.099 Uiso 1 1 calc R . .
H1B H 0.9739 0.4166 0.5615 0.099 Uiso 1 1 calc R . .
H1C H 0.9613 0.6225 0.5637 0.099 Uiso 1 1 calc R . .
C2 C 0.9025(3) 0.6610(8) 0.4261(4) 0.0583(17) Uani 1 1 d . . .
H2A H 0.9428 0.6817 0.3909 0.087 Uiso 1 1 calc R . .
H2B H 0.8976 0.7574 0.4653 0.087 Uiso 1 1 calc R . .
H2C H 0.8610 0.6533 0.3918 0.087 Uiso 1 1 calc R . .
C3 C 0.9288(3) 0.3515(8) 0.4189(4) 0.0577(17) Uani 1 1 d . . .
H3A H 0.9361 0.2496 0.4552 0.069 Uiso 1 1 calc R . .
H3B H 0.9729 0.3752 0.3901 0.069 Uiso 1 1 calc R . .
C4 C 0.8750(3) 0.3060(8) 0.3558(3) 0.0535(16) Uani 1 1 d . . .
H4A H 0.8706 0.4047 0.3169 0.064 Uiso 1 1 calc R . .
H4B H 0.8915 0.2042 0.3239 0.064 Uiso 1 1 calc R . .
C5 C 0.8036(4) 0.0890(8) 0.4211(4) 0.0566(18) Uani 1 1 d . . .
H5A H 0.7581 0.0682 0.4457 0.085 Uiso 1 1 calc R . .
H5B H 0.8394 0.0747 0.4633 0.085 Uiso 1 1 calc R . .
H5C H 0.8114 0.0055 0.3764 0.085 Uiso 1 1 calc R . .
C6 C 0.7540(3) 0.2869(7) 0.3246(3) 0.0433(14) Uani 1 1 d . . .
H6A H 0.7576 0.1882 0.2856 0.052 Uiso 1 1 calc R . .
H6B H 0.7641 0.3949 0.2935 0.052 Uiso 1 1 calc R . .
C7 C 0.6816(3) 0.2961(8) 0.3557(3) 0.0505(15) Uani 1 1 d . . .
H7A H 0.6693 0.1818 0.3799 0.061 Uiso 1 1 calc R . .
H7B H 0.6504 0.3164 0.3083 0.061 Uiso 1 1 calc R . .
C8 C 0.6755(3) 0.6057(8) 0.3822(4) 0.0553(18) Uani 1 1 d . . .
H8A H 0.6449 0.6150 0.3343 0.083 Uiso 1 1 calc R . .
H8B H 0.7234 0.6232 0.3646 0.083 Uiso 1 1 calc R . .
H8C H 0.6630 0.6947 0.4229 0.083 Uiso 1 1 calc R . .
C9 C 0.5997(3) 0.4134(9) 0.4513(4) 0.0581(17) Uani 1 1 d . . .
H9A H 0.5904 0.5057 0.4916 0.087 Uiso 1 1 calc R . .
H9B H 0.5958 0.2997 0.4783 0.087 Uiso 1 1 calc R . .
H9C H 0.5662 0.4207 0.4062 0.087 Uiso 1 1 calc R . .
C10 C 0.8727(3) 0.4136(6) 0.7127(3) 0.0345(12) Uani 1 1 d . . .
H10A H 0.8691 0.5044 0.6695 0.041 Uiso 1 1 calc R . .
H10B H 0.8329 0.4271 0.7503 0.041 Uiso 1 1 calc R . .
C11 C 0.9391(3) 0.4400(7) 0.7609(3) 0.0428(14) Uani 1 1 d . . .
H11A H 0.9433 0.3492 0.8030 0.064 Uiso 1 1 calc R . .
H11B H 0.9383 0.5546 0.7875 0.064 Uiso 1 1 calc R . .
H11C H 0.9786 0.4333 0.7232 0.064 Uiso 1 1 calc R . .
C12 C 0.9532(2) 0.0391(7) 0.6252(3) 0.0364(12) Uani 1 1 d . . .
H12A H 0.9422 -0.0291 0.5751 0.044 Uiso 1 1 calc R . .
H12B H 0.9905 0.1218 0.6109 0.044 Uiso 1 1 calc R . .
C13 C 0.9796(3) -0.0850(7) 0.6917(3) 0.0488(16) Uani 1 1 d . . .
H13A H 0.9913 -0.0186 0.7414 0.073 Uiso 1 1 calc R . .
H13B H 1.0207 -0.1457 0.6715 0.073 Uiso 1 1 calc R . .
H13C H 0.9436 -0.1703 0.7049 0.073 Uiso 1 1 calc R . .
C14 C 0.7760(2) 0.0520(6) 0.6362(2) 0.0243(10) Uani 1 1 d . . .
C15 C 0.7775(2) -0.1216(6) 0.6114(3) 0.0264(10) Uani 1 1 d . . .
H15 H 0.8221 -0.1709 0.6044 0.032 Uiso 1 1 calc R . .
C16 C 0.6617(3) -0.1563(6) 0.6075(3) 0.0362(12) Uani 1 1 d . . .
H16 H 0.6222 -0.2265 0.5971 0.043 Uiso 1 1 calc R . .
C17 C 0.6508(2) 0.0118(6) 0.6333(3) 0.0309(12) Uani 1 1 d . . .
H17 H 0.6055 0.0561 0.6415 0.037 Uiso 1 1 calc R . .
C18 C 0.7089(2) 0.1146(5) 0.6469(3) 0.0249(10) Uani 1 1 d . . .
C19 C 0.6375(2) 0.3560(6) 0.6891(3) 0.0372(13) Uani 1 1 d . . .
H19A H 0.6083 0.3484 0.6398 0.056 Uiso 1 1 calc R . .
H19B H 0.6420 0.4781 0.7058 0.056 Uiso 1 1 calc R . .
H19C H 0.6164 0.2892 0.7339 0.056 Uiso 1 1 calc R . .

loop_
_atom_site_aniso_label
_atom_site_aniso_U_11
_atom_site_aniso_U_22
_atom_site_aniso_U_33
_atom_site_aniso_U_23
_atom_site_aniso_U_13
_atom_site_aniso_U_12
K1 0.0302(5) 0.0305(5) 0.0228(5) 0.0003(5) -0.0018(5) 0.0006(5)
Zn1 0.0225(2) 0.0292(2) 0.0305(2) 0.0018(3) -0.0033(3) 0.0005(2)
O1 0.0232(15) 0.0290(16) 0.034(2) 0.0002(16) 0.0069(16) 0.0052(12)
N1 0.042(3) 0.038(2) 0.042(3) -0.001(2) 0.010(2) -0.002(2)
N2 0.047(3) 0.043(3) 0.024(2) 0.0041(19) -0.005(2) 0.007(2)
N3 0.034(3) 0.052(3) 0.034(2) 0.005(2) -0.004(2) -0.004(2)
N4 0.032(2) 0.029(2) 0.041(2) -0.0022(19) 0.000(2) -0.0041(19)
C1 0.039(4) 0.086(5) 0.073(5) 0.027(4) -0.001(4) -0.001(3)
C2 0.057(4) 0.064(4) 0.054(4) 0.011(3) 0.004(3) 0.004(3)
C3 0.049(4) 0.067(4) 0.057(4) 0.003(3) 0.016(3) 0.004(3)
C4 0.052(4) 0.080(4) 0.028(3) -0.002(3) 0.009(3) 0.022(3)
C5 0.080(5) 0.059(4) 0.031(3) 0.000(3) -0.001(3) 0.009(4)
C6 0.051(4) 0.050(3) 0.028(3) -0.004(2) -0.006(2) -0.002(3)
C7 0.049(4) 0.066(4) 0.037(3) -0.004(3) -0.013(3) -0.017(3)
C8 0.054(4) 0.058(4) 0.054(4) 0.012(3) -0.004(3) 0.006(3)
C9 0.042(4) 0.088(5) 0.044(4) -0.001(3) 0.000(3) -0.006(3)
C10 0.026(3) 0.037(3) 0.040(3) -0.004(2) -0.009(2) 0.004(2)
C11 0.043(3) 0.038(3) 0.048(3) 0.000(3) -0.016(3) -0.008(3)
C12 0.025(3) 0.040(3) 0.044(3) -0.001(2) 0.003(2) -0.003(2)
C13 0.031(3) 0.046(3) 0.070(4) 0.012(3) 0.009(3) 0.009(2)
C14 0.024(2) 0.030(2) 0.019(2) 0.0019(18) 0.0003(18) 0.0032(19)
C15 0.022(3) 0.035(3) 0.022(2) 0.0031(19) -0.002(2) 0.001(2)
C16 0.027(3) 0.038(3) 0.043(3) 0.007(2) 0.000(2) -0.016(2)
C17 0.027(3) 0.034(3) 0.032(3) 0.004(2) -0.0040(19) 0.006(2)
C18 0.027(2) 0.030(2) 0.017(2) 0.004(2) 0.000(2) -0.0007(17)
C19 0.028(3) 0.041(3) 0.043(3) -0.006(2) 0.005(2) 0.008(2)

loop_
_atom_type_symbol
_atom_type_description
_atom_type_scat_dispersion_real
_atom_type_scat_dispersion_imag
_atom_type_scat_source
K K 0.2009 0.2494 'International Tables Vol C Tables 4.2.6.8 and 6.1.1.4'
Zn Zn 0.2839 1.4301 'International Tables Vol C Tables 4.2.6.8 and 6.1.1.4'
O O 0.0106 0.0060 'International Tables Vol C Tables 4.2.6.8 and 6.1.1.4'
N N 0.0061 0.0033 'International Tables Vol C Tables 4.2.6.8 and 6.1.1.4'
C C 0.0033 0.0016 'International Tables Vol C Tables 4.2.6.8 and 6.1.1.4'
H H 0.0000 0.0000 'International Tables Vol C Tables 4.2.6.8 and 6.1.1.4'

loop_
_geom_angle_atom_site_label_1
_geom_angle_atom_site_label_2
_geom_angle_atom_site_label_3
_geom_angle
_geom_angle_site_symmetry_1
_geom_angle_site_symmetry_3
_geom_angle_publ_flag
O1 K1 N4 89.13(11) . 1_565 ?
O1 K1 N3 98.43(11) . . ?
N4 K1 N3 89.64(13) 1_565 . ?
O1 K1 N1 144.09(11) . . ?
N4 K1 N1 108.68(12) 1_565 . ?
N3 K1 N1 112.18(13) . . ?
O1 K1 N2 121.70(11) . . ?
N4 K1 N2 139.52(12) 1_565 . ?
N3 K1 N2 62.43(12) . . ?
N1 K1 N2 62.64(12) . . ?
O1 K1 C18 24.05(9) . . ?
N4 K1 C18 112.53(12) 1_565 . ?
N3 K1 C18 92.63(12) . . ?
N1 K1 C18 131.56(11) . . ?
N2 K1 C18 98.31(11) . . ?
O1 K1 Zn1 64.26(6) . . ?
N4 K1 Zn1 124.53(9) 1_565 . ?
N3 K1 Zn1 139.08(9) . . ?
N1 K1 Zn1 80.12(9) . . ?
N2 K1 Zn1 94.13(8) . . ?
C18 K1 Zn1 55.93(8) . . ?
O1 K1 C14 43.09(9) . . ?
N4 K1 C14 130.62(12) 1_565 . ?
N3 K1 C14 106.19(12) . . ?
N1 K1 C14 107.68(11) . . ?
N2 K1 C14 87.25(11) . . ?
C18 K1 C14 23.90(10) . . ?
Zn1 K1 C14 35.55(7) . . ?
O1 K1 C15 100.72(10) . 1_565 ?
N4 K1 C15 21.41(11) 1_565 1_565 ?
N3 K1 C15 105.47(12) . 1_565 ?
N1 K1 C15 89.12(12) . 1_565 ?
N2 K1 C15 136.58(12) . 1_565 ?
C18 K1 C15 124.67(11) . 1_565 ?
Zn1 K1 C15 113.85(8) . 1_565 ?
C14 K1 C15 134.66(10) . 1_565 ?
C12 Zn1 C10 123.5(2) . . ?
C12 Zn1 C14 114.67(19) . . ?
C10 Zn1 C14 121.85(18) . . ?
C12 Zn1 K1 127.46(14) . . ?
C10 Zn1 K1 72.59(14) . . ?
C14 Zn1 K1 73.69(12) . . ?
C18 O1 C19 118.3(3) . . ?
C18 O1 K1 100.4(2) . . ?
C19 O1 K1 115.7(3) . . ?
C2 N1 C3 114.9(5) . . ?
C2 N1 C1 108.9(5) . . ?
C3 N1 C1 105.5(5) . . ?
C2 N1 K1 102.2(3) . . ?
C3 N1 K1 108.9(3) . . ?
C1 N1 K1 116.9(3) . . ?
C6 N2 C5 109.7(5) . . ?
C6 N2 C4 110.6(4) . . ?
C5 N2 C4 111.2(5) . . ?
C6 N2 K1 114.1(3) . . ?
C5 N2 K1 97.3(3) . . ?
C4 N2 K1 113.1(3) . . ?
C9 N3 C8 109.8(5) . . ?
C9 N3 C7 109.2(4) . . ?
C8 N3 C7 110.3(4) . . ?
C9 N3 K1 114.5(3) . . ?
C8 N3 K1 100.5(3) . . ?
C7 N3 K1 112.3(3) . . ?
C16 N4 C15 114.5(4) . . ?
C16 N4 K1 136.6(3) . 1_545 ?
C15 N4 K1 108.9(3) . 1_545 ?
N1 C1 H1A 109.5 . . ?
N1 C1 H1B 109.5 . . ?
H1A C1 H1B 109.5 . . ?
N1 C1 H1C 109.5 . . ?
H1A C1 H1C 109.5 . . ?
H1B C1 H1C 109.5 . . ?
N1 C2 H2A 109.5 . . ?
N1 C2 H2B 109.5 . . ?
H2A C2 H2B 109.5 . . ?
N1 C2 H2C 109.5 . . ?
H2A C2 H2C 109.5 . . ?
H2B C2 H2C 109.5 . . ?
N1 C3 C4 114.3(5) . . ?
N1 C3 H3A 108.7 . . ?
C4 C3 H3A 108.7 . . ?
N1 C3 H3B 108.7 . . ?
C4 C3 H3B 108.7 . . ?
H3A C3 H3B 107.6 . . ?
N2 C4 C3 115.7(4) . . ?
N2 C4 H4A 108.4 . . ?
C3 C4 H4A 108.4 . . ?
N2 C4 H4B 108.4 . . ?
C3 C4 H4B 108.4 . . ?
H4A C4 H4B 107.4 . . ?
N2 C5 H5A 109.5 . . ?
N2 C5 H5B 109.5 . . ?
H5A C5 H5B 109.5 . . ?
N2 C5 H5C 109.5 . . ?
H5A C5 H5C 109.5 . . ?
H5B C5 H5C 109.5 . . ?
N2 C6 C7 114.8(4) . . ?
N2 C6 H6A 108.6 . . ?
C7 C6 H6A 108.6 . . ?
N2 C6 H6B 108.6 . . ?
C7 C6 H6B 108.6 . . ?
H6A C6 H6B 107.5 . . ?
C6 C7 N3 115.1(4) . . ?
C6 C7 H7A 108.5 . . ?
N3 C7 H7A 108.5 . . ?
C6 C7 H7B 108.5 . . ?
N3 C7 H7B 108.5 . . ?
H7A C7 H7B 107.5 . . ?
N3 C8 H8A 109.5 . . ?
N3 C8 H8B 109.5 . . ?
H8A C8 H8B 109.5 . . ?
N3 C8 H8C 109.5 . . ?
H8A C8 H8C 109.5 . . ?
H8B C8 H8C 109.5 . . ?
N3 C9 H9A 109.5 . . ?
N3 C9 H9B 109.5 . . ?
H9A C9 H9B 109.5 . . ?
N3 C9 H9C 109.5 . . ?
H9A C9 H9C 109.5 . . ?
H9B C9 H9C 109.5 . . ?
C11 C10 Zn1 112.1(3) . . ?
C11 C10 H10A 109.2 . . ?
Zn1 C10 H10A 109.2 . . ?
C11 C10 H10B 109.2 . . ?
Zn1 C10 H10B 109.2 . . ?
H10A C10 H10B 107.9 . . ?
C10 C11 H11A 109.5 . . ?
C10 C11 H11B 109.5 . . ?
H11A C11 H11B 109.5 . . ?
C10 C11 H11C 109.5 . . ?
H11A C11 H11C 109.5 . . ?
H11B C11 H11C 109.5 . . ?
C13 C12 Zn1 113.8(3) . . ?
C13 C12 H12A 108.8 . . ?
Zn1 C12 H12A 108.8 . . ?
C13 C12 H12B 108.8 . . ?
Zn1 C12 H12B 108.8 . . ?
H12A C12 H12B 107.7 . . ?
C12 C13 H13A 109.5 . . ?
C12 C13 H13B 109.5 . . ?
H13A C13 H13B 109.5 . . ?
C12 C13 H13C 109.5 . . ?
H13A C13 H13C 109.5 . . ?
H13B C13 H13C 109.5 . . ?
C15 C14 C18 112.7(4) . . ?
C15 C14 Zn1 118.3(3) . . ?
C18 C14 Zn1 128.9(3) . . ?
C15 C14 K1 136.6(3) . . ?
C18 C14 K1 75.3(2) . . ?
Zn1 C14 K1 70.76(12) . . ?
N4 C15 C14 128.4(4) . . ?
N4 C15 K1 49.7(2) . 1_545 ?
C14 C15 K1 177.3(3) . 1_545 ?
N4 C15 H15 115.8 . . ?
C14 C15 H15 115.8 . . ?
K1 C15 H15 66.1 1_545 . ?
N4 C16 C17 124.7(4) . . ?
N4 C16 H16 117.7 . . ?
C17 C16 H16 117.7 . . ?
C16 C17 C18 117.3(4) . . ?
C16 C17 H17 121.4 . . ?
C18 C17 H17 121.4 . . ?
O1 C18 C17 122.3(4) . . ?
O1 C18 C14 115.2(4) . . ?
C17 C18 C14 122.5(4) . . ?
O1 C18 K1 55.6(2) . . ?
C17 C18 K1 131.9(3) . . ?
C14 C18 K1 80.8(2) . . ?
O1 C19 H19A 109.5 . . ?
O1 C19 H19B 109.5 . . ?
H19A C19 H19B 109.5 . . ?
O1 C19 H19C 109.5 . . ?
H19A C19 H19C 109.5 . . ?
H19B C19 H19C 109.5 . . ?

loop_
_geom_bond_atom_site_label_1
_geom_bond_atom_site_label_2
_geom_bond_distance
_geom_bond_site_symmetry_2
_geom_bond_publ_flag
K1 O1 2.796(3) . ?
K1 N4 2.811(4) 1_565 ?
K1 N3 2.884(4) . ?
K1 N1 2.913(4) . ?
K1 N2 2.926(4) . ?
K1 C18 3.334(4) . ?
K1 Zn1 3.3485(11) . ?
K1 C14 3.404(4) . ?
K1 C15 3.487(5) 1_565 ?
Zn1 C12 2.023(5) . ?
Zn1 C10 2.025(5) . ?
Zn1 C14 2.062(4) . ?
O1 C18 1.381(5) . ?
O1 C19 1.427(5) . ?
N1 C2 1.425(7) . ?
N1 C3 1.463(7) . ?
N1 C1 1.472(7) . ?
N2 C6 1.457(6) . ?
N2 C5 1.457(7) . ?
N2 C4 1.463(7) . ?
N3 C9 1.440(7) . ?
N3 C8 1.451(7) . ?
N3 C7 1.497(7) . ?
N4 C16 1.343(6) . ?
N4 C15 1.346(6) . ?
N4 K1 2.811(4) 1_545 ?
C1 H1A 0.9800 . ?
C1 H1B 0.9800 . ?
C1 H1C 0.9800 . ?
C2 H2A 0.9800 . ?
C2 H2B 0.9800 . ?
C2 H2C 0.9800 . ?
C3 C4 1.503(8) . ?
C3 H3A 0.9900 . ?
C3 H3B 0.9900 . ?
C4 H4A 0.9900 . ?
C4 H4B 0.9900 . ?
C5 H5A 0.9800 . ?
C5 H5B 0.9800 . ?
C5 H5C 0.9800 . ?
C6 C7 1.493(8) . ?
C6 H6A 0.9900 . ?
C6 H6B 0.9900 . ?
C7 H7A 0.9900 . ?
C7 H7B 0.9900 . ?
C8 H8A 0.9800 . ?
C8 H8B 0.9800 . ?
C8 H8C 0.9800 . ?
C9 H9A 0.9800 . ?
C9 H9B 0.9800 . ?
C9 H9C 0.9800 . ?
C10 C11 1.519(7) . ?
C10 H10A 0.9900 . ?
C10 H10B 0.9900 . ?
C11 H11A 0.9800 . ?
C11 H11B 0.9800 . ?
C11 H11C 0.9800 . ?
C12 C13 1.527(7) . ?
C12 H12A 0.9900 . ?
C12 H12B 0.9900 . ?
C13 H13A 0.9800 . ?
C13 H13B 0.9800 . ?
C13 H13C 0.9800 . ?
C14 C15 1.393(6) . ?
C14 C18 1.397(6) . ?
C15 K1 3.487(5) 1_545 ?
C15 H15 0.9500 . ?
C16 C17 1.373(7) . ?
C16 H16 0.9500 . ?
C17 C18 1.391(6) . ?
C17 H17 0.9500 . ?
C19 H19A 0.9800 . ?
C19 H19B 0.9800 . ?
C19 H19C 0.9800 . ?

loop_
_geom_torsion_atom_site_label_1
_geom_torsion_atom_site_label_2
_geom_torsion_atom_site_label_3
_geom_torsion_atom_site_label_4
_geom_torsion
_geom_torsion_site_symmetry_1
_geom_torsion_site_symmetry_2
_geom_torsion_site_symmetry_3
_geom_torsion_site_symmetry_4
_geom_torsion_publ_flag
O1 K1 Zn1 C12 152.9(2) . . . . ?
N4 K1 Zn1 C12 -137.8(2) 1_565 . . . ?
N3 K1 Zn1 C12 80.8(2) . . . . ?
N1 K1 Zn1 C12 -31.8(2) . . . . ?
N2 K1 Zn1 C12 29.5(2) . . . . ?
C18 K1 Zn1 C12 126.7(2) . . . . ?
C14 K1 Zn1 C12 108.9(2) . . . . ?
C15 K1 Zn1 C12 -116.4(2) 1_565 . . . ?
O1 K1 Zn1 C10 -87.95(17) . . . . ?
N4 K1 Zn1 C10 -18.57(19) 1_565 . . . ?
N3 K1 Zn1 C10 -160.0(2) . . . . ?
N1 K1 Zn1 C10 87.38(18) . . . . ?
N2 K1 Zn1 C10 148.68(18) . . . . ?
C18 K1 Zn1 C10 -114.08(19) . . . . ?
C14 K1 Zn1 C10 -131.9(2) . . . . ?
C15 K1 Zn1 C10 2.78(18) 1_565 . . . ?
O1 K1 Zn1 C14 43.97(14) . . . . ?
N4 K1 Zn1 C14 113.34(16) 1_565 . . . ?
N3 K1 Zn1 C14 -28.11(18) . . . . ?
N1 K1 Zn1 C14 -140.70(15) . . . . ?
N2 K1 Zn1 C14 -79.41(15) . . . . ?
C18 K1 Zn1 C14 17.83(14) . . . . ?
C15 K1 Zn1 C14 134.69(15) 1_565 . . . ?
N4 K1 O1 C18 166.9(2) 1_565 . . . ?
N3 K1 O1 C18 77.4(3) . . . . ?
N1 K1 O1 C18 -71.4(3) . . . . ?
N2 K1 O1 C18 14.7(3) . . . . ?
Zn1 K1 O1 C18 -63.5(2) . . . . ?
C14 K1 O1 C18 -27.3(2) . . . . ?
C15 K1 O1 C18 -175.0(2) 1_565 . . . ?
N4 K1 O1 C19 38.3(3) 1_565 . . . ?
N3 K1 O1 C19 -51.2(3) . . . . ?
N1 K1 O1 C19 160.0(3) . . . . ?
N2 K1 O1 C19 -113.9(3) . . . . ?
C18 K1 O1 C19 -128.6(4) . . . . ?
Zn1 K1 O1 C19 167.9(3) . . . . ?
C14 K1 O1 C19 -155.9(3) . . . . ?
C15 K1 O1 C19 56.4(3) 1_565 . . . ?
O1 K1 N1 C2 -155.9(3) . . . . ?
N4 K1 N1 C2 -39.8(4) 1_565 . . . ?
N3 K1 N1 C2 57.7(4) . . . . ?
N2 K1 N1 C2 97.0(4) . . . . ?
C18 K1 N1 C2 173.0(3) . . . . ?
Zn1 K1 N1 C2 -163.1(4) . . . . ?
C14 K1 N1 C2 174.2(3) . . . . ?
C15 K1 N1 C2 -48.7(4) 1_565 . . . ?
O1 K1 N1 C3 82.2(4) . . . . ?
N4 K1 N1 C3 -161.7(4) 1_565 . . . ?
N3 K1 N1 C3 -64.2(4) . . . . ?
N2 K1 N1 C3 -24.9(3) . . . . ?
C18 K1 N1 C3 51.1(4) . . . . ?
Zn1 K1 N1 C3 75.0(4) . . . . ?
C14 K1 N1 C3 52.3(4) . . . . ?
C15 K1 N1 C3 -170.6(4) 1_565 . . . ?
O1 K1 N1 C1 -37.2(5) . . . . ?
N4 K1 N1 C1 78.9(4) 1_565 . . . ?
N3 K1 N1 C1 176.4(4) . . . . ?
N2 K1 N1 C1 -144.3(4) . . . . ?
C18 K1 N1 C1 -68.3(4) . . . . ?
Zn1 K1 N1 C1 -44.4(4) . . . . ?
C14 K1 N1 C1 -67.1(4) . . . . ?
C15 K1 N1 C1 70.0(4) 1_565 . . . ?
O1 K1 N2 C6 91.6(4) . . . . ?
N4 K1 N2 C6 -42.5(4) 1_565 . . . ?
N3 K1 N2 C6 9.0(3) . . . . ?
N1 K1 N2 C6 -129.6(4) . . . . ?
C18 K1 N2 C6 97.6(4) . . . . ?
Zn1 K1 N2 C6 153.7(3) . . . . ?
C14 K1 N2 C6 118.8(4) . . . . ?
C15 K1 N2 C6 -74.5(4) 1_565 . . . ?
O1 K1 N2 C5 -23.9(4) . . . . ?
N4 K1 N2 C5 -158.1(3) 1_565 . . . ?
N3 K1 N2 C5 -106.6(4) . . . . ?
N1 K1 N2 C5 114.9(4) . . . . ?
C18 K1 N2 C5 -17.9(3) . . . . ?
Zn1 K1 N2 C5 38.2(3) . . . . ?
C14 K1 N2 C5 3.3(3) . . . . ?
C15 K1 N2 C5 170.0(3) 1_565 . . . ?
O1 K1 N2 C4 -140.8(3) . . . . ?
N4 K1 N2 C4 85.1(4) 1_565 . . . ?
N3 K1 N2 C4 136.6(4) . . . . ?
N1 K1 N2 C4 -2.0(3) . . . . ?
C18 K1 N2 C4 -134.8(3) . . . . ?
Zn1 K1 N2 C4 -78.6(3) . . . . ?
C14 K1 N2 C4 -113.6(3) . . . . ?
C15 K1 N2 C4 53.1(4) 1_565 . . . ?
O1 K1 N3 C9 21.0(4) . . . . ?
N4 K1 N3 C9 -68.0(4) 1_565 . . . ?
N1 K1 N3 C9 -178.1(4) . . . . ?
N2 K1 N3 C9 142.5(4) . . . . ?
C18 K1 N3 C9 44.5(4) . . . . ?
Zn1 K1 N3 C9 81.1(4) . . . . ?
C14 K1 N3 C9 64.5(4) . . . . ?
C15 K1 N3 C9 -82.6(4) 1_565 . . . ?
O1 K1 N3 C8 138.6(3) . . . . ?
N4 K1 N3 C8 49.5(3) 1_565 . . . ?
N1 K1 N3 C8 -60.6(4) . . . . ?
N2 K1 N3 C8 -99.9(4) . . . . ?
C18 K1 N3 C8 162.1(3) . . . . ?
Zn1 K1 N3 C8 -161.4(3) . . . . ?
C14 K1 N3 C8 -177.9(3) . . . . ?
C15 K1 N3 C8 34.9(4) 1_565 . . . ?
O1 K1 N3 C7 -104.2(3) . . . . ?
N4 K1 N3 C7 166.7(3) 1_565 . . . ?
N1 K1 N3 C7 56.6(4) . . . . ?
N2 K1 N3 C7 17.2(3) . . . . ?
C18 K1 N3 C7 -80.8(3) . . . . ?
Zn1 K1 N3 C7 -44.2(4) . . . . ?
C14 K1 N3 C7 -60.8(3) . . . . ?
C15 K1 N3 C7 152.1(3) 1_565 . . . ?
C2 N1 C3 C4 -61.0(7) . . . . ?
C1 N1 C3 C4 179.1(5) . . . . ?
K1 N1 C3 C4 52.9(5) . . . . ?
C6 N2 C4 C3 159.0(5) . . . . ?
C5 N2 C4 C3 -78.8(6) . . . . ?
K1 N2 C4 C3 29.6(6) . . . . ?
N1 C3 C4 N2 -58.9(7) . . . . ?
C5 N2 C6 C7 72.6(6) . . . . ?
C4 N2 C6 C7 -164.3(5) . . . . ?
K1 N2 C6 C7 -35.4(6) . . . . ?
N2 C6 C7 N3 55.5(7) . . . . ?
C9 N3 C7 C6 -172.3(5) . . . . ?
C8 N3 C7 C6 67.0(6) . . . . ?
K1 N3 C7 C6 -44.2(5) . . . . ?
C12 Zn1 C10 C11 -27.5(5) . . . . ?
C14 Zn1 C10 C11 151.5(3) . . . . ?
K1 Zn1 C10 C11 -151.3(4) . . . . ?
C10 Zn1 C12 C13 91.7(4) . . . . ?
C14 Zn1 C12 C13 -87.3(4) . . . . ?
K1 Zn1 C12 C13 -175.2(3) . . . . ?
C12 Zn1 C14 C15 9.1(4) . . . . ?
C10 Zn1 C14 C15 -169.9(3) . . . . ?
K1 Zn1 C14 C15 133.4(3) . . . . ?
C12 Zn1 C14 C18 -175.4(4) . . . . ?
C10 Zn1 C14 C18 5.6(4) . . . . ?
K1 Zn1 C14 C18 -51.1(4) . . . . ?
C12 Zn1 C14 K1 -124.26(16) . . . . ?
C10 Zn1 C14 K1 56.72(19) . . . . ?
O1 K1 C14 C15 135.1(5) . . . . ?
N4 K1 C14 C15 153.9(4) 1_565 . . . ?
N3 K1 C14 C15 50.0(5) . . . . ?
N1 K1 C14 C15 -70.3(5) . . . . ?
N2 K1 C14 C15 -10.2(5) . . . . ?
C18 K1 C14 C15 107.6(5) . . . . ?
Zn1 K1 C14 C15 -111.2(5) . . . . ?
C15 K1 C14 C15 -177.3(5) 1_565 . . . ?
O1 K1 C14 C18 27.5(2) . . . . ?
N4 K1 C14 C18 46.4(3) 1_565 . . . ?
N3 K1 C14 C18 -57.5(3) . . . . ?
N1 K1 C14 C18 -177.9(2) . . . . ?
N2 K1 C14 C18 -117.7(3) . . . . ?
Zn1 K1 C14 C18 141.2(3) . . . . ?
C15 K1 C14 C18 75.1(3) 1_565 . . . ?
O1 K1 C14 Zn1 -113.73(17) . . . . ?
N4 K1 C14 Zn1 -94.84(16) 1_565 . . . ?
N3 K1 C14 Zn1 161.26(12) . . . . ?
N1 K1 C14 Zn1 40.91(15) . . . . ?
N2 K1 C14 Zn1 101.03(13) . . . . ?
C18 K1 C14 Zn1 -141.2(3) . . . . ?
C15 K1 C14 Zn1 -66.09(18) 1_565 . . . ?
C16 N4 C15 C14 -0.9(7) . . . . ?
K1 N4 C15 C14 177.4(4) 1_545 . . . ?
C16 N4 C15 K1 -178.3(5) . . . 1_545 ?
C18 C14 C15 N4 1.3(6) . . . . ?
Zn1 C14 C15 N4 177.5(4) . . . . ?
K1 C14 C15 N4 -91.0(6) . . . . ?
C18 C14 C15 K1 48(7) . . . 1_545 ?
Zn1 C14 C15 K1 -136(7) . . . 1_545 ?
K1 C14 C15 K1 -45(7) . . . 1_545 ?
C15 N4 C16 C17 -0.5(7) . . . . ?
K1 N4 C16 C17 -178.1(3) 1_545 . . . ?
N4 C16 C17 C18 1.2(7) . . . . ?
C19 O1 C18 C17 5.2(6) . . . . ?
K1 O1 C18 C17 -121.6(4) . . . . ?
C19 O1 C18 C14 -175.6(4) . . . . ?
K1 O1 C18 C14 57.6(4) . . . . ?
C19 O1 C18 K1 126.8(4) . . . . ?
C16 C17 C18 O1 178.5(4) . . . . ?
C16 C17 C18 C14 -0.7(7) . . . . ?
C16 C17 C18 K1 107.9(4) . . . . ?
C15 C14 C18 O1 -179.7(4) . . . . ?
Zn1 C14 C18 O1 4.6(6) . . . . ?
K1 C14 C18 O1 -44.9(3) . . . . ?
C15 C14 C18 C17 -0.4(6) . . . . ?
Zn1 C14 C18 C17 -176.2(3) . . . . ?
K1 C14 C18 C17 134.4(4) . . . . ?
C15 C14 C18 K1 -134.8(3) . . . . ?
Zn1 C14 C18 K1 49.4(3) . . . . ?
N4 K1 C18 O1 -14.2(3) 1_565 . . . ?
N3 K1 C18 O1 -104.9(2) . . . . ?
N1 K1 C18 O1 132.0(2) . . . . ?
N2 K1 C18 O1 -167.4(2) . . . . ?
Zn1 K1 C18 O1 103.2(2) . . . . ?
C14 K1 C18 O1 129.3(4) . . . . ?
C15 K1 C18 O1 6.0(3) 1_565 . . . ?
O1 K1 C18 C17 104.8(5) . . . . ?
N4 K1 C18 C17 90.6(4) 1_565 . . . ?
N3 K1 C18 C17 -0.1(4) . . . . ?
N1 K1 C18 C17 -123.2(4) . . . . ?
N2 K1 C18 C17 -62.6(4) . . . . ?
Zn1 K1 C18 C17 -152.0(4) . . . . ?
C14 K1 C18 C17 -125.9(5) . . . . ?
C15 K1 C18 C17 110.8(4) 1_565 . . . ?
O1 K1 C18 C14 -129.3(4) . . . . ?
N4 K1 C18 C14 -143.5(2) 1_565 . . . ?
N3 K1 C18 C14 125.8(3) . . . . ?
N1 K1 C18 C14 2.7(3) . . . . ?
N2 K1 C18 C14 63.3(3) . . . . ?
Zn1 K1 C18 C14 -26.1(2) . . . . ?
C15 K1 C18 C14 -123.3(2) 1_565 . . . ?
